data_4060489
loop_
_publ_author_name
'Merle, Philippe G.'
'Cheron, Virginie'
'Hagen, Henk'
'Lutz, Martin'
'Spek, Anthony L.'
'Deelman, Berth-Jan'
'van Koten, Gerard'

_publ_section_title
;
Fluorous Zirconocene(IV) Complexes and their Olefin Polymerization Activity
in Toluene and Fluorous Biphasic Solvent Systems
;
_journal_name_full Organometallics
_journal_paper_doi 10.1021/om049507z
_journal_year 2005
_chemical_formula_moiety 'C30 H28 Cl2 F26 Si2 Zr'
_chemical_formula_sum 'C30 H28 Cl2 F26 Si2 Zr'
_chemical_formula_weight 1100.82
_space_group_IT_number 15
_symmetry_cell_setting monoclinic
_symmetry_space_group_name_Hall '-C 2yc'
_symmetry_space_group_name_H-M 'C 1 2/c 1'
_cell_angle_alpha 90.00
_cell_angle_beta 106.4326(14)
_cell_angle_gamma 90.00
_cell_formula_units_Z 4
_cell_length_a 46.3678(10)
_cell_length_b 6.5983(2)
_cell_length_c 14.2962(4)
_cell_measurement_temperature 150(2)
_cell_volume 4195.2(2)
_diffrn_ambient_temperature 150(2)
_exptl_crystal_density_diffrn 1.743
_cod_original_sg_symbol_H-M 'C 2/c'
_cod_database_code 4060489

loop_
_symmetry_equiv_pos_as_xyz
'x, y, z'
'-x, y, -z+1/2'
'x+1/2, y+1/2, z'
'-x+1/2, y+1/2, -z+1/2'
'-x, -y, -z'
'x, -y, z-1/2'
'-x+1/2, -y+1/2, -z'
'x+1/2, -y+1/2, z-1/2'

loop_
_atom_site_label
_atom_site_type_symbol
_atom_site_fract_x
_atom_site_fract_y
_atom_site_fract_z
_atom_site_U_iso_or_equiv
_atom_site_adp_type
_atom_site_occupancy
_atom_site_symmetry_multiplicity
_atom_site_calc_flag
_atom_site_refinement_flags
_atom_site_disorder_assembly
_atom_site_disorder_group
Zr Zr 0.0000 0.08932(6) 0.2500 0.02133(11) Uani 1 2 d S . .
Cl Cl -0.018718(17) -0.15817(10) 0.34679(5) 0.03106(18) Uani 1 1 d . . .
Si Si 0.077228(18) 0.26339(12) 0.20523(5) 0.02692(19) Uani 1 1 d . . .
F1 F 0.15561(4) 0.6900(3) 0.37725(12) 0.0560(6) Uani 1 1 d . . .
F2 F 0.11719(4) 0.7425(3) 0.43267(14) 0.0593(6) Uani 1 1 d . . .
F3 F 0.13944(4) 0.4946(3) 0.58226(12) 0.0577(6) Uani 1 1 d . . .
F4 F 0.17637(4) 0.4058(3) 0.52606(14) 0.0556(5) Uani 1 1 d . . .
F5 F 0.20040(4) 0.7629(3) 0.54859(13) 0.0614(6) Uani 1 1 d . . .
F6 F 0.16045(5) 0.9070(3) 0.56793(14) 0.0635(6) Uani 1 1 d . . .
F7 F 0.16613(4) 0.7266(4) 0.73468(14) 0.0657(6) Uani 1 1 d . . .
F8 F 0.20003(5) 0.5219(3) 0.71466(13) 0.0625(6) Uani 1 1 d . . .
F9 F 0.23906(5) 0.8147(4) 0.72619(16) 0.0818(8) Uani 1 1 d . . .
F10 F 0.20535(6) 1.0451(4) 0.71809(16) 0.0874(8) Uani 1 1 d . . .
F11 F 0.19881(7) 0.9228(6) 0.88950(19) 0.1280(13) Uani 1 1 d . . .
F12 F 0.24441(6) 0.9777(5) 0.89783(16) 0.1067(10) Uani 1 1 d . . .
F13 F 0.22706(8) 0.6763(5) 0.89495(18) 0.1223(12) Uani 1 1 d . . .
C1 C 0.05226(6) 0.2318(4) 0.28758(18) 0.0238(6) Uani 1 1 d . . .
C2 C 0.05324(6) 0.0777(4) 0.35795(18) 0.0287(6) Uani 1 1 d . . .
H2 H 0.0641 -0.0458 0.3629 0.034 Uiso 1 1 calc R . .
C3 C 0.03584(6) 0.1353(4) 0.41871(19) 0.0304(7) Uani 1 1 d . . .
H3 H 0.0333 0.0604 0.4725 0.037 Uiso 1 1 calc R . .
C4 C 0.02271(6) 0.3253(4) 0.38587(19) 0.0287(7) Uani 1 1 d . . .
H4 H 0.0091 0.3986 0.4119 0.034 Uiso 1 1 calc R . .
C5 C 0.03356(6) 0.3858(4) 0.30714(18) 0.0258(6) Uani 1 1 d . . .
H5 H 0.0290 0.5104 0.2728 0.031 Uiso 1 1 calc R . .
C6 C 0.09737(7) 0.0245(5) 0.1960(2) 0.0392(8) Uani 1 1 d . . .
H6A H 0.1093 -0.0178 0.2612 0.059 Uiso 1 1 calc R . .
H6B H 0.1107 0.0465 0.1546 0.059 Uiso 1 1 calc R . .
H6C H 0.0827 -0.0815 0.1672 0.059 Uiso 1 1 calc R . .
C7 C 0.05600(7) 0.3610(4) 0.08273(19) 0.0333(7) Uani 1 1 d . . .
H7A H 0.0394 0.2684 0.0529 0.050 Uiso 1 1 calc R . .
H7B H 0.0695 0.3705 0.0412 0.050 Uiso 1 1 calc R . .
H7C H 0.0479 0.4956 0.0897 0.050 Uiso 1 1 calc R . .
C8 C 0.10334(6) 0.4689(4) 0.26837(19) 0.0313(7) Uani 1 1 d . . .
H8A H 0.1172 0.5017 0.2289 0.038 Uiso 1 1 calc R . .
H8B H 0.0913 0.5920 0.2708 0.038 Uiso 1 1 calc R . .
C9 C 0.12210(7) 0.4179(5) 0.37204(19) 0.0334(7) Uani 1 1 d . . .
H9A H 0.1088 0.3598 0.4085 0.040 Uiso 1 1 calc R . .
H9B H 0.1372 0.3138 0.3691 0.040 Uiso 1 1 calc R . .
C10 C 0.13795(7) 0.6002(5) 0.4259(2) 0.0348(7) Uani 1 1 d . . .
C11 C 0.15767(7) 0.5579(5) 0.5300(2) 0.0352(7) Uani 1 1 d . . .
C12 C 0.17682(7) 0.7372(5) 0.5849(2) 0.0386(8) Uani 1 1 d . . .
C13 C 0.18922(7) 0.7078(5) 0.6964(2) 0.0406(8) Uani 1 1 d . . .
C14 C 0.21331(8) 0.8613(6) 0.7493(3) 0.0540(10) Uani 1 1 d . . .
C15 C 0.22150(10) 0.8602(8) 0.8599(3) 0.0695(13) Uani 1 1 d . . .

loop_
_atom_site_aniso_label
_atom_site_aniso_U_11
_atom_site_aniso_U_22
_atom_site_aniso_U_33
_atom_site_aniso_U_23
_atom_site_aniso_U_13
_atom_site_aniso_U_12
Zr 0.0321(2) 0.0144(2) 0.01819(18) 0.000 0.00824(15) 0.000
Cl 0.0482(5) 0.0200(4) 0.0297(4) 0.0029(3) 0.0187(3) -0.0027(3)
Si 0.0325(5) 0.0227(4) 0.0259(4) 0.0022(3) 0.0088(3) 0.0005(4)
F1 0.0614(13) 0.0662(14) 0.0367(10) 0.0040(10) 0.0078(9) -0.0318(11)
F2 0.0527(13) 0.0531(13) 0.0579(13) -0.0163(10) -0.0076(10) 0.0183(11)
F3 0.0594(13) 0.0821(15) 0.0338(10) -0.0025(10) 0.0169(9) -0.0308(12)
F4 0.0539(13) 0.0505(12) 0.0509(11) -0.0042(10) -0.0039(9) 0.0155(11)
F5 0.0531(13) 0.0937(17) 0.0381(11) -0.0033(11) 0.0138(9) -0.0291(12)
F6 0.0681(15) 0.0419(12) 0.0594(13) -0.0061(10) -0.0163(11) 0.0068(12)
F7 0.0468(13) 0.1075(19) 0.0468(12) -0.0196(12) 0.0199(10) -0.0140(13)
F8 0.0740(15) 0.0558(14) 0.0439(12) 0.0066(10) -0.0060(10) 0.0072(12)
F9 0.0460(14) 0.132(2) 0.0637(15) -0.0186(15) 0.0100(11) -0.0224(15)
F10 0.106(2) 0.0498(15) 0.0745(16) -0.0021(13) -0.0256(14) -0.0187(14)
F11 0.115(2) 0.199(4) 0.0741(18) -0.070(2) 0.0348(17) -0.028(2)
F12 0.101(2) 0.145(3) 0.0529(14) -0.0110(16) -0.0119(13) -0.062(2)
F13 0.180(3) 0.113(2) 0.0424(15) 0.0104(16) -0.0197(17) -0.028(2)
C1 0.0265(15) 0.0214(15) 0.0220(13) -0.0006(12) 0.0046(11) -0.0016(12)
C2 0.0342(17) 0.0217(15) 0.0277(15) 0.0052(13) 0.0048(12) 0.0037(14)
C3 0.0351(17) 0.0366(19) 0.0161(13) 0.0012(12) 0.0018(12) -0.0044(14)
C4 0.0329(17) 0.0276(16) 0.0240(14) -0.0093(12) 0.0055(12) -0.0026(14)
C5 0.0308(16) 0.0185(15) 0.0245(14) -0.0013(12) 0.0022(12) -0.0048(13)
C6 0.0384(19) 0.0350(19) 0.0476(19) 0.0050(15) 0.0174(15) 0.0065(15)
C7 0.0432(19) 0.0296(18) 0.0280(15) -0.0008(13) 0.0116(14) 0.0007(14)
C8 0.0356(17) 0.0330(17) 0.0264(14) 0.0038(13) 0.0103(12) -0.0026(14)
C9 0.0339(17) 0.0325(17) 0.0330(16) 0.0011(14) 0.0086(13) -0.0040(15)
C10 0.0339(17) 0.0360(18) 0.0350(16) 0.0042(15) 0.0107(13) 0.0013(16)
C11 0.0317(17) 0.039(2) 0.0348(16) -0.0012(15) 0.0102(14) -0.0003(15)
C12 0.0341(19) 0.044(2) 0.0345(17) -0.0015(15) 0.0043(14) -0.0012(16)
C13 0.0369(19) 0.050(2) 0.0342(17) -0.0002(16) 0.0082(15) -0.0007(17)
C14 0.046(2) 0.068(3) 0.042(2) -0.0039(19) 0.0025(17) -0.011(2)
C15 0.064(3) 0.094(4) 0.046(2) -0.013(2) 0.007(2) -0.013(3)

loop_
_geom_bond_atom_site_label_1
_geom_bond_atom_site_label_2
_geom_bond_distance
_geom_bond_site_symmetry_2
_geom_bond_publ_flag
Zr Cl 2.4523(7) 2 ?
Zr Cl 2.4524(7) . ?
Zr C4 2.480(3) . ?
Zr C4 2.480(3) 2 ?
Zr C5 2.490(3) 2 ?
Zr C5 2.490(3) . ?
Zr C1 2.511(3) . ?
Zr C1 2.512(3) 2 ?
Zr C2 2.515(3) . ?
Zr C2 2.515(3) 2 ?
Zr C3 2.530(3) . ?
Zr C3 2.530(3) 2 ?
Si C6 1.856(3) . ?
Si C7 1.864(3) . ?
Si C8 1.871(3) . ?
Si C1 1.882(3) . ?
F1 C10 1.352(3) . ?
F2 C10 1.368(3) . ?
F3 C11 1.343(3) . ?
F4 C11 1.338(3) . ?
F5 C12 1.347(3) . ?
F6 C12 1.337(4) . ?
F7 C13 1.339(3) . ?
F8 C13 1.323(4) . ?
F9 C14 1.361(4) . ?
F10 C14 1.308(4) . ?
F11 C15 1.307(5) . ?
F12 C15 1.303(5) . ?
F13 C15 1.310(5) . ?
C1 C5 1.414(4) . ?
C1 C2 1.422(4) . ?
C2 C3 1.395(4) . ?
C2 H2 0.9500 . ?
C3 C4 1.414(4) . ?
C3 H3 0.9500 . ?
C4 C5 1.414(4) . ?
C4 H4 0.9500 . ?
C5 H5 0.9500 . ?
C6 H6A 0.9800 . ?
C6 H6B 0.9800 . ?
C6 H6C 0.9800 . ?
C7 H7A 0.9800 . ?
C7 H7B 0.9800 . ?
C7 H7C 0.9800 . ?
C8 C9 1.529(4) . ?
C8 H8A 0.9900 . ?
C8 H8B 0.9900 . ?
C9 C10 1.503(4) . ?
C9 H9A 0.9900 . ?
C9 H9B 0.9900 . ?
C10 C11 1.536(4) . ?
C11 C12 1.552(4) . ?
C12 C13 1.547(4) . ?
C13 C14 1.538(5) . ?
C14 C15 1.519(5) . ?
